data_2227447
loop_
_publ_author_name
'Brown, J. Emery'
'Baughman, Russell G.'

_publ_section_title
;
 <i>N</i>-Ethyl-6-ethylamino-4-oxo-1,3,5-triazin-2-aminium chloride
 (Oxysimazine&#x00B7;HCl)
;
_journal_coeditor_code FL2312
_journal_issue 10
_journal_name_full 'Acta Crystallographica Section E'
_journal_page_first o2481
_journal_paper_doi 10.1107/S1600536810033775
_journal_volume 66
_journal_year 2010
_chemical_formula_iupac 'C7 H14 N5 O +, Cl -'
_chemical_formula_moiety 'C7 H14 N5 O +, Cl -'
_chemical_formula_sum 'C7 H14 Cl N5 O'
_chemical_formula_weight 219.68
_chemical_name_systematic
;
<i>N</i>-Ethyl-6-ethylamino-4-oxo-1,3,5-triazin-2-aminium chloride
;
_space_group_IT_number 61
_symmetry_cell_setting orthorhombic
_symmetry_space_group_name_Hall '-P 2ac 2ab'
_symmetry_space_group_name_H-M 'P b c a'
_atom_sites_solution_hydrogens geom
_atom_sites_solution_primary direct
_atom_sites_solution_secondary difmap
_audit_creation_method SHELXL-97
_cell_angle_alpha 90.00
_cell_angle_beta 90.00
_cell_angle_gamma 90.00
_cell_formula_units_Z 8
_cell_length_a 8.2804(5)
_cell_length_b 14.5930(9)
_cell_length_c 17.9924(11)
_cell_measurement_reflns_used 100
_cell_measurement_temperature 295(2)
_cell_measurement_theta_max 20.37
_cell_measurement_theta_min 10.91
_cell_volume 2174.1(2)
_computing_cell_refinement 'XSCANS (Bruker, 1996)'
_computing_data_collection 'XSCANS (Bruker, 1996)'
_computing_data_reduction 'XSCANS (Bruker, 1996)'
_computing_molecular_graphics 'SHELXTL/PC (Sheldrick, 2008)'
_computing_publication_material 'SHELXTL/PC (Sheldrick, 2008) and SHELXL97 (Sheldrick, 2008)'
_computing_structure_refinement 'SHELXL97 (Sheldrick, 2008)'
_computing_structure_solution 'SHELXS86 (Sheldrick, 2008)'
_diffrn_ambient_temperature 295(2)
_diffrn_measured_fraction_theta_full 0.985
_diffrn_measured_fraction_theta_max 0.985
_diffrn_measurement_device 'Bruker P4'
_diffrn_measurement_method \q/2\q
_diffrn_radiation_monochromator graphite
_diffrn_radiation_source 'normal-focus sealed tube'
_diffrn_radiation_type MoK\a
_diffrn_radiation_wavelength 0.71073
_diffrn_reflns_av_R_equivalents 0.0261
_diffrn_reflns_av_sigmaI/netI 0.0366
_diffrn_reflns_limit_h_max 1
_diffrn_reflns_limit_h_min -9
_diffrn_reflns_limit_k_max 17
_diffrn_reflns_limit_k_min -1
_diffrn_reflns_limit_l_max 21
_diffrn_reflns_limit_l_min -1
_diffrn_reflns_number 2548
_diffrn_reflns_theta_full 25.25
_diffrn_reflns_theta_max 25.25
_diffrn_reflns_theta_min 2.26
_diffrn_standards_decay_%
;
A value of 1.1% for the average ratio of \s(<i>I</i>):(average <i>I</i>) for
the three standards.
;
_diffrn_standards_interval_count 100
_diffrn_standards_number 3
_exptl_absorpt_coefficient_mu 0.330
_exptl_absorpt_correction_T_max 0.927
_exptl_absorpt_correction_T_min 0.912
_exptl_absorpt_correction_type integration
_exptl_absorpt_process_details '(XSHELL; Bruker, 1999)'
_exptl_crystal_colour Colorless
_exptl_crystal_density_diffrn 1.342
_exptl_crystal_density_method 'not measured'
_exptl_crystal_description Parallelpiped
_exptl_crystal_F_000 928
_exptl_crystal_size_max 0.40
_exptl_crystal_size_mid 0.28
_exptl_crystal_size_min 0.27
_refine_diff_density_max 0.162
_refine_diff_density_min -0.151
_refine_ls_extinction_coef 0.0061(6)
_refine_ls_extinction_expression <i>F</i>~c~*=k<i>F</i>~c~[1+0.001x<i>F</i>~c~^2^\l^3^/sin(2\q)]^-1/4^
_refine_ls_extinction_method 'SHELXL97 (Sheldrick, 2008)'
_refine_ls_goodness_of_fit_ref 1.017
_refine_ls_hydrogen_treatment constr
_refine_ls_matrix_type full
_refine_ls_number_parameters 130
_refine_ls_number_reflns 1940
_refine_ls_number_restraints 0
_refine_ls_restrained_S_all 1.017
_refine_ls_R_factor_all 0.0697
_refine_ls_R_factor_gt 0.0374
_refine_ls_shift/su_max 0.001
_refine_ls_shift/su_mean 0.000
_refine_ls_structure_factor_coef Fsqd
_refine_ls_weighting_details 'w=1/[\s^2^(F~o~^2^)+(0.0341P)^2^+0.8482P]  where P=(F~o~^2^+2F~c~^2^)/3'
_refine_ls_weighting_scheme calc
_refine_ls_wR_factor_gt 0.0820
_refine_ls_wR_factor_ref 0.0944
_reflns_number_gt 1316
_reflns_number_total 1969
_reflns_threshold_expression I>2\s(I)
_cod_data_source_file fl2312.cif
_cod_data_source_block I
_cod_database_code 2227447
_cod_database_fobs_code 2227447

loop_
_symmetry_equiv_pos_as_xyz
'x, y, z'
'-x+1/2, -y, z+1/2'
'-x, y+1/2, -z+1/2'
'x+1/2, -y+1/2, -z'
'-x, -y, -z'
'x-1/2, y, -z-1/2'
'x, -y-1/2, z-1/2'
'-x-1/2, y-1/2, z'

loop_
_atom_site_type_symbol
_atom_site_label
_atom_site_fract_x
_atom_site_fract_y
_atom_site_fract_z
_atom_site_U_iso_or_equiv
_atom_site_adp_type
_atom_site_calc_flag
_atom_site_refinement_flags
_atom_site_occupancy
_atom_site_disorder_assembly
_atom_site_disorder_group
Cl Cl1 0.99717(7) 0.66337(4) 0.44093(3) 0.0479(2) Uani d . 1 . .
O O1 0.7993(2) 0.37960(13) 0.38752(9) 0.0624(5) Uani d . 1 . .
N N1 0.7703(2) 0.48903(13) 0.47604(9) 0.0416(5) Uani d . 1 . .
H H1A 0.8280 0.5280 0.4519 0.050 Uiso calc R 1 . .
N N2 0.6260(2) 0.35562(13) 0.48312(10) 0.0413(5) Uani d . 1 . .
H H2A 0.5908 0.3055 0.4639 0.050 Uiso calc R 1 . .
N N3 0.6097(2) 0.46066(12) 0.58214(10) 0.0402(5) Uani d . 1 . .
N N4 0.7645(3) 0.59006(13) 0.57336(10) 0.0499(5) Uani d . 1 . .
H H4C 0.8258 0.6245 0.5467 0.060 Uiso calc R 1 . .
N N5 0.4670(2) 0.32663(13) 0.58517(11) 0.0461(5) Uani d . 1 . .
H H5D 0.4422 0.2757 0.5640 0.055 Uiso calc R 1 . .
C C1 0.7374(3) 0.40559(16) 0.44432(13) 0.0443(6) Uani d . 1 . .
C C2 0.7138(3) 0.51210(15) 0.54523(12) 0.0387(5) Uani d . 1 . .
C C3 0.5681(3) 0.38174(16) 0.55095(12) 0.0384(5) Uani d . 1 . .
C C4 0.7206(4) 0.62068(19) 0.64822(14) 0.0600(7) Uani d . 1 . .
H H4A 0.6073 0.6077 0.6570 0.072 Uiso calc R 1 . .
H H4B 0.7359 0.6864 0.6518 0.072 Uiso calc R 1 . .
C C5 0.8195(4) 0.5745(2) 0.70630(15) 0.0788(10) Uani d . 1 . .
H H5A 0.7892 0.5972 0.7544 0.118 Uiso calc R 1 . .
H H5B 0.9318 0.5871 0.6977 0.118 Uiso calc R 1 . .
H H5C 0.8014 0.5096 0.7042 0.118 Uiso calc R 1 . .
C C6 0.3943(3) 0.34737(18) 0.65733(12) 0.0505(6) Uani d . 1 . .
H H6A 0.2925 0.3149 0.6615 0.061 Uiso calc R 1 . .
H H6B 0.3714 0.4125 0.6599 0.061 Uiso calc R 1 . .
C C7 0.4998(4) 0.3215(2) 0.72113(15) 0.0802(10) Uani d . 1 . .
H H7A 0.4479 0.3384 0.7669 0.120 Uiso calc R 1 . .
H H7B 0.6012 0.3530 0.7171 0.120 Uiso calc R 1 . .
H H7C 0.5181 0.2566 0.7205 0.120 Uiso calc R 1 . .

loop_
_atom_site_aniso_label
_atom_site_aniso_U_11
_atom_site_aniso_U_22
_atom_site_aniso_U_33
_atom_site_aniso_U_12
_atom_site_aniso_U_13
_atom_site_aniso_U_23
Cl1 0.0491(3) 0.0455(3) 0.0491(3) 0.0041(3) 0.0000(3) 0.0024(3)
O1 0.0758(13) 0.0704(12) 0.0409(9) -0.0070(11) 0.0160(10) -0.0152(9)
N1 0.0469(12) 0.0426(11) 0.0352(10) 0.0009(9) 0.0028(9) 0.0033(9)
N2 0.0429(11) 0.0423(11) 0.0387(10) -0.0019(10) -0.0029(9) -0.0069(9)
N3 0.0397(11) 0.0419(10) 0.0390(9) 0.0006(9) 0.0019(9) -0.0032(9)
N4 0.0600(13) 0.0450(12) 0.0449(11) -0.0072(11) 0.0063(11) -0.0032(10)
N5 0.0458(13) 0.0460(11) 0.0466(10) -0.0068(10) 0.0017(9) -0.0033(9)
C1 0.0483(14) 0.0479(14) 0.0368(12) 0.0032(12) -0.0040(12) -0.0026(12)
C2 0.0392(13) 0.0393(13) 0.0376(12) 0.0035(11) -0.0030(11) 0.0001(10)
C3 0.0352(12) 0.0447(13) 0.0354(11) 0.0051(11) -0.0048(10) -0.0002(11)
C4 0.0691(19) 0.0547(15) 0.0563(15) -0.0076(15) 0.0082(15) -0.0177(14)
C5 0.097(2) 0.091(2) 0.0476(16) -0.010(2) -0.0022(17) -0.0057(16)
C6 0.0467(14) 0.0576(15) 0.0473(13) -0.0061(13) 0.0062(12) 0.0008(12)
C7 0.091(2) 0.101(3) 0.0486(15) 0.023(2) -0.0016(17) 0.0070(16)

loop_
_atom_type_symbol
_atom_type_description
_atom_type_scat_dispersion_real
_atom_type_scat_dispersion_imag
_atom_type_scat_source
C C 0.0033 0.0016 'International Tables Vol C Tables 4.2.6.8 and 6.1.1.4'
H H 0.0000 0.0000 'International Tables Vol C Tables 4.2.6.8 and 6.1.1.4'
N N 0.0061 0.0033 'International Tables Vol C Tables 4.2.6.8 and 6.1.1.4'
O O 0.0106 0.0060 'International Tables Vol C Tables 4.2.6.8 and 6.1.1.4'
Cl Cl 0.1484 0.1585 'International Tables Vol C Tables 4.2.6.8 and 6.1.1.4'

loop_
_geom_angle_atom_site_label_1
_geom_angle_atom_site_label_2
_geom_angle_atom_site_label_3
_geom_angle_site_symmetry_1
_geom_angle_site_symmetry_3
_geom_angle
_geom_angle_publ_flag
C2 N1 C1 . . 121.8(2) ?
C2 N1 H1A . . 119.1 ?
C1 N1 H1A . . 119.1 ?
C3 N2 C1 . . 123.0(2) ?
C3 N2 H2A . . 118.5 ?
C1 N2 H2A . . 118.5 ?
C2 N3 C3 . . 116.73(19) ?
C2 N4 C4 . . 122.6(2) ?
C2 N4 H4C . . 118.7 ?
C4 N4 H4C . . 118.7 ?
C3 N5 C6 . . 123.5(2) ?
C3 N5 H5D . . 118.3 ?
C6 N5 H5D . . 118.3 ?
O1 C1 N2 . . 123.5(2) ?
O1 C1 N1 . . 123.2(2) ?
N2 C1 N1 . . 113.3(2) ?
N4 C2 N3 . . 120.4(2) ?
N4 C2 N1 . . 116.9(2) ?
N3 C2 N1 . . 122.6(2) ?
N5 C3 N3 . . 119.9(2) ?
N5 C3 N2 . . 118.1(2) ?
N3 C3 N2 . . 122.0(2) ?
N4 C4 C5 . . 111.8(2) ?
N4 C4 H4A . . 109.3 ?
C5 C4 H4A . . 109.3 ?
N4 C4 H4B . . 109.3 ?
C5 C4 H4B . . 109.3 ?
H4A C4 H4B . . 107.9 ?
C4 C5 H5A . . 109.5 ?
C4 C5 H5B . . 109.5 ?
H5A C5 H5B . . 109.5 ?
C4 C5 H5C . . 109.5 ?
H5A C5 H5C . . 109.5 ?
H5B C5 H5C . . 109.5 ?
N5 C6 C7 . . 113.0(2) ?
N5 C6 H6A . . 109.0 ?
C7 C6 H6A . . 109.0 ?
N5 C6 H6B . . 109.0 ?
C7 C6 H6B . . 109.0 ?
H6A C6 H6B . . 107.8 ?
C6 C7 H7A . . 109.5 ?
C6 C7 H7B . . 109.5 ?
H7A C7 H7B . . 109.5 ?
C6 C7 H7C . . 109.5 ?
H7A C7 H7C . . 109.5 ?
H7B C7 H7C . . 109.5 ?

loop_
_geom_bond_atom_site_label_1
_geom_bond_atom_site_label_2
_geom_bond_site_symmetry_2
_geom_bond_distance
_geom_bond_publ_flag
O1 C1 . 1.204(3) ?
N1 C2 . 1.372(3) ?
N1 C1 . 1.372(3) ?
N1 H1A . 0.8600 ?
N2 C3 . 1.366(3) ?
N2 C1 . 1.368(3) ?
N2 H2A . 0.8600 ?
N3 C2 . 1.322(3) ?
N3 C3 . 1.327(3) ?
N4 C2 . 1.314(3) ?
N4 C4 . 1.465(3) ?
N4 H4C . 0.8600 ?
N5 C3 . 1.314(3) ?
N5 C6 . 1.463(3) ?
N5 H5D . 0.8600 ?
C4 C5 . 1.489(4) ?
C4 H4A . 0.9700 ?
C4 H4B . 0.9700 ?
C5 H5A . 0.9600 ?
C5 H5B . 0.9600 ?
C5 H5C . 0.9600 ?
C6 C7 . 1.491(4) ?
C6 H6A . 0.9700 ?
C6 H6B . 0.9700 ?
C7 H7A . 0.9600 ?
C7 H7B . 0.9600 ?
C7 H7C . 0.9600 ?

loop_
_geom_hbond_atom_site_label_D
_geom_hbond_atom_site_label_H
_geom_hbond_atom_site_label_A
_geom_hbond_site_symmetry_A
_geom_hbond_distance_DH
_geom_hbond_distance_HA
_geom_hbond_distance_DA
_geom_hbond_angle_DHA
N1 H1A Cl1 . 0.86 2.430 3.225(2) 154
N2 H2A Cl1 8_755 0.86 2.237 3.080(2) 167
N4 H4C Cl1 . 0.86 2.441 3.246(2) 156
N5 H5D Cl1 8_755 0.86 2.801 3.536(2) 144
C5 H5A O1 2_665 0.96 2.527 3.471(4) 166

loop_
_geom_torsion_atom_site_label_1
_geom_torsion_atom_site_label_2
_geom_torsion_atom_site_label_3
_geom_torsion_atom_site_label_4
_geom_torsion_site_symmetry_1
_geom_torsion_site_symmetry_2
_geom_torsion_site_symmetry_3
_geom_torsion_site_symmetry_4
_geom_torsion
_geom_torsion_publ_flag
C3 N2 C1 O1 . . . . 173.6(2) ?
C3 N2 C1 N1 . . . . -7.2(3) ?
C2 N1 C1 O1 . . . . -171.7(2) ?
C2 N1 C1 N2 . . . . 9.1(3) ?
C4 N4 C2 N3 . . . . 5.1(4) ?
C4 N4 C2 N1 . . . . -176.6(2) ?
C3 N3 C2 N4 . . . . -178.1(2) ?
C3 N3 C2 N1 . . . . 3.8(3) ?
C1 N1 C2 N4 . . . . 173.9(2) ?
C1 N1 C2 N3 . . . . -8.0(3) ?
C6 N5 C3 N3 . . . . 0.4(3) ?
C6 N5 C3 N2 . . . . -178.9(2) ?
C2 N3 C3 N5 . . . . 179.0(2) ?
C2 N3 C3 N2 . . . . -1.8(3) ?
C1 N2 C3 N5 . . . . -176.8(2) ?
C1 N2 C3 N3 . . . . 3.9(3) ?
C2 N4 C4 C5 . . . . 79.3(3) ?
C3 N5 C6 C7 . . . . -84.6(3) ?

loop_
_cod_related_entry_id
_cod_related_entry_database
_cod_related_entry_code
1 ChemSpider 30656223
